data_4350592
loop_
_publ_author_name
'Konu, Jari'
'Chivers, Tristram'
'Tuononen, Heikki M.'

_publ_contact_author 'Professor Tristram Chivers'
_publ_section_title
;
 Synthesis, spectroscopic, and structural investigation of the cyclic
 [N(PR2E)2]+ cations (E = Se, Te; R = iPr, Ph): the effect of anion and
 R-group exchange.
;
_journal_issue 26
_journal_name_full 'Inorganic chemistry'
_journal_page_first 10678
_journal_page_last 10687
_journal_paper_doi 10.1021/ic061545i
_journal_volume 45
_journal_year 2006
_chemical_formula_moiety 'C12 H28 Cl N P2 Te2'
_chemical_formula_sum 'C12 H28 Cl N P2 Te2'
_chemical_formula_weight 538.94
_space_group_IT_number 14
_space_group_name_Hall '-P 2ybc'
_space_group_name_H-M_alt 'P 1 21/c 1'
_symmetry_cell_setting monoclinic
_symmetry_space_group_name_Hall '-P 2ybc'
_symmetry_space_group_name_H-M 'P 1 21/c 1'
_atom_sites_solution_hydrogens geom
_atom_sites_solution_primary direct
_atom_sites_solution_secondary difmap
_audit_creation_method SHELXL-97
_cell_angle_alpha 90.00
_cell_angle_beta 103.27(3)
_cell_angle_gamma 90.00
_cell_formula_units_Z 4
_cell_length_a 7.3975(15)
_cell_length_b 17.778(4)
_cell_length_c 14.918(3)
_cell_measurement_reflns_used 12523
_cell_measurement_temperature 173(2)
_cell_measurement_theta_max 25.03
_cell_measurement_theta_min 3.62
_cell_volume 1909.5(7)
_computing_cell_refinement 'HKL Scalepack (Otwinowski & Minor 1997)'
_computing_data_collection 'Collect (Nonius BV, 1997-2000)'
_computing_data_reduction DENZO-SMN
_computing_molecular_graphics 'DIAMOND (Brandenburg & Berndt, 1999)'
_computing_publication_material 'WinGX v1.70-01 (L. J. Farrugia)'
_computing_structure_refinement 'SHELXL-97 (Sheldrick, 1997)'
_computing_structure_solution 'SHELXS-97 (Sheldrick, 1997)'
_diffrn_ambient_temperature 173(2)
_diffrn_measured_fraction_theta_full 0.996
_diffrn_measured_fraction_theta_max 0.996
_diffrn_measurement_device_type 'KappaCCD (Nonius, FR540C)'
_diffrn_measurement_method 'phi\omega scans'
_diffrn_radiation_monochromator 'horizonally mounted graphite crystal'
_diffrn_radiation_source 'Enraf Nonius FR590D, fine-focus sealed tube'
_diffrn_radiation_type MoK\a
_diffrn_radiation_wavelength 0.71073
_diffrn_reflns_av_R_equivalents 0.0501
_diffrn_reflns_av_sigmaI/netI 0.0353
_diffrn_reflns_limit_h_max 8
_diffrn_reflns_limit_h_min -8
_diffrn_reflns_limit_k_max 21
_diffrn_reflns_limit_k_min -21
_diffrn_reflns_limit_l_max 17
_diffrn_reflns_limit_l_min -17
_diffrn_reflns_number 12523
_diffrn_reflns_theta_full 25.03
_diffrn_reflns_theta_max 25.03
_diffrn_reflns_theta_min 3.62
_diffrn_standards_number 0
_exptl_absorpt_coefficient_mu 3.350
_exptl_absorpt_correction_T_max 0.6162
_exptl_absorpt_correction_T_min 0.3785
_exptl_absorpt_correction_type integration
_exptl_absorpt_process_details 'SADABS (SHELXTL-NT v5.1, Bruker)'
_exptl_crystal_colour red
_exptl_crystal_density_diffrn 1.875
_exptl_crystal_density_method 'not measured'
_exptl_crystal_description block
_exptl_crystal_F_000 1032
_exptl_crystal_size_max 0.36
_exptl_crystal_size_mid 0.16
_exptl_crystal_size_min 0.16
_refine_diff_density_max 0.667
_refine_diff_density_min -0.613
_refine_diff_density_rms 0.126
_refine_ls_extinction_method none
_refine_ls_goodness_of_fit_ref 1.085
_refine_ls_hydrogen_treatment constr
_refine_ls_matrix_type full
_refine_ls_number_parameters 171
_refine_ls_number_reflns 3352
_refine_ls_number_restraints 0
_refine_ls_restrained_S_all 1.085
_refine_ls_R_factor_all 0.0460
_refine_ls_R_factor_gt 0.0321
_refine_ls_shift/su_max 0.001
_refine_ls_shift/su_mean 0.000
_refine_ls_structure_factor_coef Fsqd
_refine_ls_weighting_details 'calc w=1/[\s^2^(Fo^2^)+(0.0213P)^2^+6.9054P] where P=(Fo^2^+2Fc^2^)/3'
_refine_ls_weighting_scheme calc
_refine_ls_wR_factor_gt 0.0644
_refine_ls_wR_factor_ref 0.0703
_reflns_number_gt 2805
_reflns_number_total 3352
_reflns_threshold_expression >2sigma(I)
_cod_data_source_file ic061545isi20060815_104303.cif
_cod_data_source_block compound_8
_cod_original_cell_volume 1909.6(7)
_cod_original_sg_symbol_H-M 'P 21/c'
_cod_database_code 4350592

loop_
_symmetry_equiv_pos_as_xyz
'x, y, z'
'-x, y+1/2, -z+1/2'
'-x, -y, -z'
'x, -y-1/2, z-1/2'

loop_
_atom_site_label
_atom_site_type_symbol
_atom_site_fract_x
_atom_site_fract_y
_atom_site_fract_z
_atom_site_U_iso_or_equiv
_atom_site_adp_type
_atom_site_occupancy
_atom_site_symmetry_multiplicity
_atom_site_calc_flag
_atom_site_refinement_flags
Te1 Te 0.45922(4) 0.670789(19) 0.42871(2) 0.02249(10) Uani 1 1 d .
Te2 Te 0.43427(5) 0.512929(19) 0.37768(2) 0.02517(11) Uani 1 1 d .
Cl1 Cl 0.5064(2) 0.81789(8) 0.46874(10) 0.0373(3) Uani 1 1 d .
P1 P 0.69219(18) 0.68255(7) 0.33176(9) 0.0203(3) Uani 1 1 d .
P2 P 0.53237(17) 0.54661(7) 0.23729(8) 0.0176(3) Uani 1 1 d .
N1 N 0.6615(5) 0.6195(2) 0.2539(3) 0.0199(9) Uani 1 1 d .
C10 C 0.6739(8) 0.7744(3) 0.2751(4) 0.0309(13) Uani 1 1 d .
H10 H 0.6958 0.8145 0.3234 0.037 Uiso 1 1 calc R
C11 C 0.4824(8) 0.7865(3) 0.2116(4) 0.0348(14) Uani 1 1 d .
H11A H 0.4598 0.7478 0.1635 0.052 Uiso 1 1 calc R
H11B H 0.4774 0.8363 0.1831 0.052 Uiso 1 1 calc R
H11C H 0.3871 0.7831 0.2475 0.052 Uiso 1 1 calc R
C12 C 0.8265(9) 0.7797(4) 0.2207(4) 0.0453(17) Uani 1 1 d .
H12A H 0.8063 0.7408 0.1729 0.068 Uiso 1 1 calc R
H12B H 0.9482 0.7723 0.2626 0.068 Uiso 1 1 calc R
H12C H 0.8221 0.8294 0.1918 0.068 Uiso 1 1 calc R
C13 C 0.9257(7) 0.6764(3) 0.4070(4) 0.0290(13) Uani 1 1 d .
H13 H 1.0152 0.6729 0.3661 0.035 Uiso 1 1 calc R
C14 C 0.9480(8) 0.6043(4) 0.4652(4) 0.0392(15) Uani 1 1 d .
H14A H 1.0799 0.5960 0.4930 0.059 Uiso 1 1 calc R
H14B H 0.8989 0.5614 0.4258 0.059 Uiso 1 1 calc R
H14C H 0.8796 0.6095 0.5138 0.059 Uiso 1 1 calc R
C15 C 0.9774(8) 0.7466(4) 0.4666(4) 0.0461(17) Uani 1 1 d .
H15A H 0.8818 0.7563 0.5010 0.069 Uiso 1 1 calc R
H15B H 0.9863 0.7898 0.4270 0.069 Uiso 1 1 calc R
H15C H 1.0973 0.7387 0.5098 0.069 Uiso 1 1 calc R
C20 C 0.3271(6) 0.5587(3) 0.1433(3) 0.0219(11) Uani 1 1 d .
H20 H 0.3696 0.5796 0.0894 0.026 Uiso 1 1 calc R
C21 C 0.1880(7) 0.6143(3) 0.1673(4) 0.0300(13) Uani 1 1 d .
H21A H 0.0847 0.6215 0.1136 0.045 Uiso 1 1 calc R
H21B H 0.2496 0.6627 0.1849 0.045 Uiso 1 1 calc R
H21C H 0.1404 0.5945 0.2187 0.045 Uiso 1 1 calc R
C22 C 0.2327(7) 0.4832(3) 0.1139(4) 0.0263(12) Uani 1 1 d .
H22A H 0.2053 0.4580 0.1677 0.039 Uiso 1 1 calc R
H22B H 0.3156 0.4515 0.0875 0.039 Uiso 1 1 calc R
H22C H 0.1169 0.4917 0.0678 0.039 Uiso 1 1 calc R
C23 C 0.6662(7) 0.4697(3) 0.2033(3) 0.0214(11) Uani 1 1 d .
H23 H 0.5846 0.4243 0.1909 0.026 Uiso 1 1 calc R
C24 C 0.7218(7) 0.4916(3) 0.1136(4) 0.0281(12) Uani 1 1 d .
H24A H 0.7996 0.5368 0.1240 0.042 Uiso 1 1 calc R
H24B H 0.6098 0.5017 0.0655 0.042 Uiso 1 1 calc R
H24C H 0.7914 0.4502 0.0940 0.042 Uiso 1 1 calc R
C25 C 0.8365(7) 0.4500(3) 0.2780(4) 0.0357(14) Uani 1 1 d .
H25A H 0.9011 0.4074 0.2577 0.054 Uiso 1 1 calc R
H25B H 0.7982 0.4364 0.3346 0.054 Uiso 1 1 calc R
H25C H 0.9201 0.4935 0.2899 0.054 Uiso 1 1 calc R

loop_
_atom_site_aniso_label
_atom_site_aniso_U_11
_atom_site_aniso_U_22
_atom_site_aniso_U_33
_atom_site_aniso_U_23
_atom_site_aniso_U_13
_atom_site_aniso_U_12
Te1 0.02397(19) 0.02505(19) 0.02170(18) -0.00054(14) 0.01197(14) -0.00013(14)
Te2 0.0319(2) 0.0249(2) 0.02123(19) 0.00163(15) 0.01132(15) -0.00449(15)
Cl1 0.0556(9) 0.0245(7) 0.0373(8) -0.0045(6) 0.0218(7) -0.0002(6)
P1 0.0214(7) 0.0216(7) 0.0203(7) -0.0021(5) 0.0096(5) -0.0043(5)
P2 0.0171(6) 0.0201(7) 0.0159(6) 0.0007(5) 0.0046(5) -0.0006(5)
N1 0.022(2) 0.022(2) 0.017(2) -0.0008(17) 0.0083(17) -0.0008(18)
C10 0.051(4) 0.019(3) 0.028(3) -0.005(2) 0.021(3) -0.008(3)
C11 0.048(4) 0.024(3) 0.034(3) 0.007(2) 0.013(3) 0.004(3)
C12 0.062(4) 0.039(4) 0.046(4) -0.001(3) 0.035(3) -0.010(3)
C13 0.022(3) 0.041(3) 0.025(3) -0.009(2) 0.008(2) -0.005(2)
C14 0.024(3) 0.059(4) 0.031(3) 0.003(3) -0.001(2) 0.005(3)
C15 0.033(3) 0.059(4) 0.044(4) -0.027(3) 0.006(3) -0.012(3)
C20 0.016(3) 0.029(3) 0.019(3) 0.004(2) 0.001(2) 0.000(2)
C21 0.022(3) 0.029(3) 0.035(3) 0.002(3) -0.001(2) 0.005(2)
C22 0.024(3) 0.033(3) 0.023(3) 0.003(2) 0.007(2) 0.001(2)
C23 0.022(3) 0.023(3) 0.019(3) -0.005(2) 0.005(2) 0.000(2)
C24 0.022(3) 0.036(3) 0.027(3) -0.005(2) 0.006(2) -0.003(2)
C25 0.027(3) 0.041(4) 0.037(3) 0.000(3) 0.004(3) 0.012(3)

loop_
_atom_type_symbol
_atom_type_description
_atom_type_scat_dispersion_real
_atom_type_scat_dispersion_imag
_atom_type_scat_source
C C 0.0033 0.0016 'International Tables Vol C Tables 4.2.6.8 and 6.1.1.4'
H H 0.0000 0.0000 'International Tables Vol C Tables 4.2.6.8 and 6.1.1.4'
N N 0.0061 0.0033 'International Tables Vol C Tables 4.2.6.8 and 6.1.1.4'
P P 0.1023 0.0942 'International Tables Vol C Tables 4.2.6.8 and 6.1.1.4'
Cl Cl 0.1484 0.1585 'International Tables Vol C Tables 4.2.6.8 and 6.1.1.4'
Te Te -0.5308 1.6751 'International Tables Vol C Tables 4.2.6.8 and 6.1.1.4'

loop_
_geom_angle_atom_site_label_1
_geom_angle_atom_site_label_2
_geom_angle_atom_site_label_3
_geom_angle
P1 Te1 Cl1 88.60(4)
P1 Te1 Te2 86.56(3)
Cl1 Te1 Te2 175.12(3)
P2 Te2 Te1 88.53(3)
N1 P1 C10 108.0(2)
N1 P1 C13 111.2(2)
C10 P1 C13 107.2(3)
N1 P1 Te1 111.18(15)
C10 P1 Te1 110.74(18)
C13 P1 Te1 108.55(17)
N1 P2 C23 107.9(2)
N1 P2 C20 112.7(2)
C23 P2 C20 106.5(2)
N1 P2 Te2 110.53(15)
C23 P2 Te2 109.94(17)
C20 P2 Te2 109.19(16)
P1 N1 P2 131.7(3)
C11 C10 C12 110.6(5)
C11 C10 P1 111.8(4)
C12 C10 P1 108.3(4)
C11 C10 H10 108.7
C12 C10 H10 108.7
P1 C10 H10 108.7
C10 C11 H11A 109.5
C10 C11 H11B 109.5
H11A C11 H11B 109.5
C10 C11 H11C 109.5
H11A C11 H11C 109.5
H11B C11 H11C 109.5
C10 C12 H12A 109.5
C10 C12 H12B 109.5
H12A C12 H12B 109.5
C10 C12 H12C 109.5
H12A C12 H12C 109.5
H12B C12 H12C 109.5
C15 C13 C14 111.9(5)
C15 C13 P1 112.4(4)
C14 C13 P1 111.1(4)
C15 C13 H13 107.0
C14 C13 H13 107.0
P1 C13 H13 107.0
C13 C14 H14A 109.5
C13 C14 H14B 109.5
H14A C14 H14B 109.5
C13 C14 H14C 109.5
H14A C14 H14C 109.5
H14B C14 H14C 109.5
C13 C15 H15A 109.5
C13 C15 H15B 109.5
H15A C15 H15B 109.5
C13 C15 H15C 109.5
H15A C15 H15C 109.5
H15B C15 H15C 109.5
C21 C20 C22 110.3(4)
C21 C20 P2 112.5(3)
C22 C20 P2 111.1(3)
C21 C20 H20 107.6
C22 C20 H20 107.6
P2 C20 H20 107.6
C20 C21 H21A 109.5
C20 C21 H21B 109.5
H21A C21 H21B 109.5
C20 C21 H21C 109.5
H21A C21 H21C 109.5
H21B C21 H21C 109.5
C20 C22 H22A 109.5
C20 C22 H22B 109.5
H22A C22 H22B 109.5
C20 C22 H22C 109.5
H22A C22 H22C 109.5
H22B C22 H22C 109.5
C25 C23 C24 110.7(4)
C25 C23 P2 112.4(4)
C24 C23 P2 108.8(4)
C25 C23 H23 108.3
C24 C23 H23 108.3
P2 C23 H23 108.3
C23 C24 H24A 109.5
C23 C24 H24B 109.5
H24A C24 H24B 109.5
C23 C24 H24C 109.5
H24A C24 H24C 109.5
H24B C24 H24C 109.5
C23 C25 H25A 109.5
C23 C25 H25B 109.5
H25A C25 H25B 109.5
C23 C25 H25C 109.5
H25A C25 H25C 109.5
H25B C25 H25C 109.5

loop_
_geom_bond_atom_site_label_1
_geom_bond_atom_site_label_2
_geom_bond_distance
Te1 P1 2.4999(14)
Te1 Cl1 2.6874(15)
Te1 Te2 2.9026(7)
Te2 P2 2.4432(13)
P1 N1 1.592(4)
P1 C10 1.830(5)
P1 C13 1.835(5)
P2 N1 1.596(4)
P2 C23 1.826(5)
P2 C20 1.828(5)
C10 C11 1.528(8)
C10 C12 1.537(8)
C10 H10 1.0000
C11 H11A 0.9800
C11 H11B 0.9800
C11 H11C 0.9800
C12 H12A 0.9800
C12 H12B 0.9800
C12 H12C 0.9800
C13 C15 1.529(8)
C13 C14 1.535(8)
C13 H13 1.0000
C14 H14A 0.9800
C14 H14B 0.9800
C14 H14C 0.9800
C15 H15A 0.9800
C15 H15B 0.9800
C15 H15C 0.9800
C20 C21 1.527(7)
C20 C22 1.530(7)
C20 H20 1.0000
C21 H21A 0.9800
C21 H21B 0.9800
C21 H21C 0.9800
C22 H22A 0.9800
C22 H22B 0.9800
C22 H22C 0.9800
C23 C25 1.519(7)
C23 C24 1.538(7)
C23 H23 1.0000
C24 H24A 0.9800
C24 H24B 0.9800
C24 H24C 0.9800
C25 H25A 0.9800
C25 H25B 0.9800
C25 H25C 0.9800

loop_
_geom_torsion_atom_site_label_1
_geom_torsion_atom_site_label_2
_geom_torsion_atom_site_label_3
_geom_torsion_atom_site_label_4
_geom_torsion
P1 Te1 Te2 P2 -25.88(4)
Cl1 Te1 Te2 P2 -32.9(4)
Cl1 Te1 P1 N1 -155.08(17)
Te2 Te1 P1 N1 25.51(17)
Cl1 Te1 P1 C10 -35.0(2)
Te2 Te1 P1 C10 145.5(2)
Cl1 Te1 P1 C13 82.4(2)
Te2 Te1 P1 C13 -97.05(19)
Te1 Te2 P2 N1 29.21(17)
Te1 Te2 P2 C23 148.26(17)
Te1 Te2 P2 C20 -95.30(18)
C10 P1 N1 P2 -131.4(4)
C13 P1 N1 P2 111.3(4)
Te1 P1 N1 P2 -9.8(4)
C23 P2 N1 P1 -138.1(3)
C20 P2 N1 P1 104.6(4)
Te2 P2 N1 P1 -17.8(4)
N1 P1 C10 C11 61.3(4)
C13 P1 C10 C11 -178.9(4)
Te1 P1 C10 C11 -60.7(4)
N1 P1 C10 C12 -60.9(5)
C13 P1 C10 C12 59.0(5)
Te1 P1 C10 C12 177.2(3)
N1 P1 C13 C15 165.7(4)
C10 P1 C13 C15 48.0(5)
Te1 P1 C13 C15 -71.7(4)
N1 P1 C13 C14 -68.0(4)
C10 P1 C13 C14 174.3(4)
Te1 P1 C13 C14 54.6(4)
N1 P2 C20 C21 -69.5(4)
C23 P2 C20 C21 172.3(4)
Te2 P2 C20 C21 53.7(4)
N1 P2 C20 C22 166.3(3)
C23 P2 C20 C22 48.1(4)
Te2 P2 C20 C22 -70.5(4)
N1 P2 C23 C25 62.2(4)
C20 P2 C23 C25 -176.5(4)
Te2 P2 C23 C25 -58.4(4)
N1 P2 C23 C24 -60.8(4)
C20 P2 C23 C24 60.4(4)
Te2 P2 C23 C24 178.6(3)
